data_2227722
loop_
_publ_author_name
'Kim, Tae Ho'
'Park, Ki-Min'
'Shin, Yong Woon'
'Kim, Jineun'

_publ_section_title
;
 Triflumizole
;
_journal_coeditor_code JH2218
_journal_issue 11
_journal_name_full 'Acta Crystallographica Section E'
_journal_page_first o2954
_journal_paper_doi 10.1107/S1600536810042376
_journal_volume 66
_journal_year 2010
_chemical_formula_iupac 'C15 H15 Cl F3 N3 O'
_chemical_formula_moiety 'C15 H15 Cl F3 N3 O'
_chemical_formula_sum 'C15 H15 Cl F3 N3 O'
_chemical_formula_weight 345.75
_chemical_name_common Triflumizole
_chemical_name_systematic
;
4-chloro-<i>N</i>-[1-(1<i>H</i>-imidazol-1-yl)-2-propoxyethylidene]-
2-(trifluoromethyl)aniline
;
_space_group_IT_number 14
_symmetry_cell_setting monoclinic
_symmetry_space_group_name_Hall '-P 2ybc'
_symmetry_space_group_name_H-M 'P 1 21/c 1'
_atom_sites_solution_hydrogens geom
_atom_sites_solution_primary direct
_atom_sites_solution_secondary difmap
_audit_creation_method SHELXTL
_cell_angle_alpha 90.00
_cell_angle_beta 100.8350(10)
_cell_angle_gamma 90.00
_cell_formula_units_Z 4
_cell_length_a 9.2815(6)
_cell_length_b 20.5078(14)
_cell_length_c 8.6339(6)
_cell_measurement_reflns_used 5704
_cell_measurement_temperature 173(2)
_cell_measurement_theta_max 28.22
_cell_measurement_theta_min 2.23
_cell_volume 1614.11(19)
_computing_cell_refinement 'SAINT (Bruker, 2006)'
_computing_data_collection 'APEX2 (Bruker, 2006)'
_computing_data_reduction 'SAINT (Bruker, 2006)'
_computing_molecular_graphics 'SHELXTL (Sheldrick, 2008) and DIAMOND (Brandenburg, 1998)'
_computing_publication_material 'SHELXTL (Sheldrick, 2008)'
_computing_structure_refinement 'SHELXTL (Sheldrick, 2008)'
_computing_structure_solution 'SHELXTL (Sheldrick, 2008)'
_diffrn_ambient_temperature 173(2)
_diffrn_measured_fraction_theta_full 0.998
_diffrn_measured_fraction_theta_max 0.998
_diffrn_measurement_device_type 'Bruker APEXII CCD'
_diffrn_measurement_method '\f and \w scans'
_diffrn_radiation_monochromator graphite
_diffrn_radiation_source 'fine-focus sealed tube'
_diffrn_radiation_type MoK\a
_diffrn_radiation_wavelength 0.71073
_diffrn_reflns_av_R_equivalents 0.0291
_diffrn_reflns_av_sigmaI/netI 0.0237
_diffrn_reflns_limit_h_max 12
_diffrn_reflns_limit_h_min -12
_diffrn_reflns_limit_k_max 26
_diffrn_reflns_limit_k_min -27
_diffrn_reflns_limit_l_max 11
_diffrn_reflns_limit_l_min -11
_diffrn_reflns_number 16571
_diffrn_reflns_theta_full 28.36
_diffrn_reflns_theta_max 28.36
_diffrn_reflns_theta_min 1.99
_exptl_absorpt_coefficient_mu 0.274
_exptl_absorpt_correction_T_max 0.9705
_exptl_absorpt_correction_T_min 0.9601
_exptl_absorpt_correction_type multi-scan
_exptl_absorpt_process_details '(SADABS; Sheldrick, 1996)'
_exptl_crystal_colour colourless
_exptl_crystal_density_diffrn 1.423
_exptl_crystal_density_method 'not measured'
_exptl_crystal_description block
_exptl_crystal_F_000 712
_exptl_crystal_size_max 0.15
_exptl_crystal_size_mid 0.13
_exptl_crystal_size_min 0.11
_refine_diff_density_max 0.302
_refine_diff_density_min -0.279
_refine_ls_extinction_method none
_refine_ls_goodness_of_fit_ref 1.032
_refine_ls_hydrogen_treatment constr
_refine_ls_matrix_type full
_refine_ls_number_parameters 209
_refine_ls_number_reflns 4028
_refine_ls_number_restraints 0
_refine_ls_restrained_S_all 1.032
_refine_ls_R_factor_all 0.0467
_refine_ls_R_factor_gt 0.0368
_refine_ls_shift/su_max 0.001
_refine_ls_shift/su_mean 0.000
_refine_ls_structure_factor_coef Fsqd
_refine_ls_weighting_details 'calc w=1/[\s^2^(Fo^2^)+(0.0411P)^2^+0.5111P] where P=(Fo^2^+2Fc^2^)/3'
_refine_ls_weighting_scheme calc
_refine_ls_wR_factor_gt 0.0896
_refine_ls_wR_factor_ref 0.0960
_reflns_number_gt 3317
_reflns_number_total 4028
_reflns_threshold_expression I>2\s(I)
_cod_data_source_file jh2218.cif
_cod_data_source_block I
_cod_original_sg_symbol_H-M 'P 21/c'
_cod_database_code 2227722
_cod_database_fobs_code 2227722

loop_
_symmetry_equiv_pos_as_xyz
'x, y, z'
'-x, y+1/2, -z+1/2'
'-x, -y, -z'
'x, -y-1/2, z-1/2'

loop_
_atom_site_type_symbol
_atom_site_label
_atom_site_fract_x
_atom_site_fract_y
_atom_site_fract_z
_atom_site_U_iso_or_equiv
_atom_site_adp_type
_atom_site_calc_flag
_atom_site_refinement_flags
_atom_site_occupancy
_atom_site_disorder_assembly
_atom_site_disorder_group
Cl Cl1 1.49537(5) 0.75199(2) 0.20992(6) 0.05563(14) Uani d . 1 . .
F F1 0.88158(9) 0.70250(5) 0.32069(12) 0.0519(3) Uani d . 1 . .
F F2 1.00525(12) 0.66642(5) 0.53792(12) 0.0601(3) Uani d . 1 . .
F F3 1.03828(12) 0.76378(5) 0.46407(13) 0.0573(3) Uani d . 1 . .
N N1 1.01160(11) 0.57214(5) 0.27790(12) 0.0262(2) Uani d . 1 . .
N N2 0.80266(11) 0.51277(5) 0.19825(12) 0.0253(2) Uani d . 1 . .
N N3 0.60502(12) 0.44946(6) 0.16697(13) 0.0331(3) Uani d . 1 . .
O O1 0.81606(10) 0.56645(4) -0.10396(10) 0.0282(2) Uani d . 1 . .
C C1 1.01505(16) 0.70258(7) 0.41218(17) 0.0362(3) Uani d . 1 . .
C C2 1.13094(14) 0.67960(6) 0.32611(15) 0.0277(3) Uani d . 1 . .
C C3 1.24709(15) 0.72066(6) 0.31239(16) 0.0331(3) Uani d . 1 . .
H H3 1.2553 0.7622 0.3617 0.040 Uiso calc R 1 . .
C C4 1.34990(15) 0.70066(7) 0.22698(17) 0.0340(3) Uani d . 1 . .
C C5 1.33924(15) 0.64078(7) 0.15219(17) 0.0337(3) Uani d . 1 . .
H H5 1.4096 0.6280 0.0911 0.040 Uiso calc R 1 . .
C C6 1.22451(14) 0.59969(6) 0.16759(15) 0.0298(3) Uani d . 1 . .
H H6 1.2175 0.5582 0.1179 0.036 Uiso calc R 1 . .
C C7 1.11926(13) 0.61799(6) 0.25445(14) 0.0250(2) Uani d . 1 . .
C C8 0.89657(13) 0.56432(6) 0.17534(14) 0.0244(2) Uani d . 1 . .
C C9 0.66245(13) 0.50171(6) 0.11769(15) 0.0276(3) Uani d . 1 . .
H H9 0.6131 0.5290 0.0356 0.033 Uiso calc R 1 . .
C C10 0.71276(16) 0.42502(7) 0.28583(17) 0.0365(3) Uani d . 1 . .
H H10 0.7026 0.3867 0.3446 0.044 Uiso calc R 1 . .
C C11 0.83378(15) 0.46272(7) 0.30736(16) 0.0328(3) Uani d . 1 . .
H H11 0.9220 0.4563 0.3818 0.039 Uiso calc R 1 . .
C C12 0.84433(15) 0.60608(6) 0.03188(15) 0.0305(3) Uani d . 1 . .
H H12A 0.7538 0.6295 0.0439 0.037 Uiso calc R 1 . .
H H12B 0.9202 0.6389 0.0211 0.037 Uiso calc R 1 . .
C C13 0.74287(15) 0.60238(7) -0.23828(15) 0.0316(3) Uani d . 1 . .
H H13A 0.8080 0.6373 -0.2643 0.038 Uiso calc R 1 . .
H H13B 0.6532 0.6230 -0.2142 0.038 Uiso calc R 1 . .
C C14 0.70299(16) 0.55717(7) -0.37587(16) 0.0364(3) Uani d . 1 . .
H H14A 0.6424 0.5211 -0.3469 0.044 Uiso calc R 1 . .
H H14B 0.7936 0.5381 -0.4018 0.044 Uiso calc R 1 . .
C C15 0.61863(18) 0.59207(9) -0.51998(17) 0.0450(4) Uani d . 1 . .
H H15A 0.5288 0.6109 -0.4948 0.067 Uiso calc R 1 . .
H H15B 0.5931 0.5609 -0.6069 0.067 Uiso calc R 1 . .
H H15C 0.6796 0.6269 -0.5512 0.067 Uiso calc R 1 . .

loop_
_atom_site_aniso_label
_atom_site_aniso_U_11
_atom_site_aniso_U_22
_atom_site_aniso_U_33
_atom_site_aniso_U_12
_atom_site_aniso_U_13
_atom_site_aniso_U_23
Cl1 0.0433(2) 0.0460(2) 0.0761(3) -0.02137(18) 0.0072(2) 0.0045(2)
F1 0.0325(5) 0.0604(6) 0.0595(6) 0.0106(4) 0.0002(4) -0.0165(5)
F2 0.0738(7) 0.0644(7) 0.0487(6) 0.0213(5) 0.0286(5) 0.0098(5)
F3 0.0570(6) 0.0406(5) 0.0737(7) 0.0044(4) 0.0108(5) -0.0297(5)
N1 0.0267(5) 0.0227(5) 0.0269(5) -0.0006(4) -0.0003(4) -0.0005(4)
N2 0.0244(5) 0.0243(5) 0.0253(5) -0.0015(4) -0.0002(4) 0.0002(4)
N3 0.0271(5) 0.0376(6) 0.0344(6) -0.0056(5) 0.0048(5) -0.0006(5)
O1 0.0319(5) 0.0266(4) 0.0238(4) 0.0014(4) -0.0008(3) 0.0011(3)
C1 0.0377(7) 0.0304(7) 0.0379(7) 0.0050(6) 0.0007(6) -0.0067(6)
C2 0.0290(6) 0.0236(6) 0.0273(6) 0.0025(5) -0.0032(5) -0.0023(5)
C3 0.0363(7) 0.0219(6) 0.0363(7) -0.0030(5) -0.0057(6) -0.0032(5)
C4 0.0291(6) 0.0288(7) 0.0405(7) -0.0075(5) -0.0025(5) 0.0042(5)
C5 0.0297(7) 0.0331(7) 0.0376(7) 0.0004(5) 0.0046(5) 0.0011(5)
C6 0.0314(6) 0.0233(6) 0.0331(6) 0.0000(5) 0.0020(5) -0.0043(5)
C7 0.0251(6) 0.0210(6) 0.0255(6) -0.0004(4) -0.0036(4) 0.0001(4)
C8 0.0269(6) 0.0199(5) 0.0251(5) 0.0006(4) 0.0015(5) -0.0016(4)
C9 0.0218(6) 0.0324(6) 0.0274(6) -0.0008(5) 0.0017(5) -0.0021(5)
C10 0.0362(7) 0.0334(7) 0.0390(7) -0.0065(6) 0.0047(6) 0.0067(6)
C11 0.0318(7) 0.0303(7) 0.0330(7) -0.0016(5) -0.0023(5) 0.0068(5)
C12 0.0368(7) 0.0221(6) 0.0282(6) -0.0036(5) -0.0049(5) 0.0016(5)
C13 0.0366(7) 0.0303(7) 0.0255(6) -0.0019(5) 0.0000(5) 0.0058(5)
C14 0.0363(7) 0.0427(8) 0.0281(6) 0.0066(6) 0.0006(5) -0.0022(6)
C15 0.0466(9) 0.0602(10) 0.0257(7) 0.0056(7) 0.0005(6) 0.0017(6)

loop_
_atom_type_symbol
_atom_type_description
_atom_type_scat_dispersion_real
_atom_type_scat_dispersion_imag
_atom_type_scat_source
C C 0.0033 0.0016 'International Tables Vol C Tables 4.2.6.8 and 6.1.1.4'
H H 0.0000 0.0000 'International Tables Vol C Tables 4.2.6.8 and 6.1.1.4'
N N 0.0061 0.0033 'International Tables Vol C Tables 4.2.6.8 and 6.1.1.4'
O O 0.0106 0.0060 'International Tables Vol C Tables 4.2.6.8 and 6.1.1.4'
F F 0.0171 0.0103 'International Tables Vol C Tables 4.2.6.8 and 6.1.1.4'
Cl Cl 0.1484 0.1585 'International Tables Vol C Tables 4.2.6.8 and 6.1.1.4'

loop_
_geom_angle_atom_site_label_1
_geom_angle_atom_site_label_2
_geom_angle_atom_site_label_3
_geom_angle_site_symmetry_1
_geom_angle_site_symmetry_3
_geom_angle
_geom_angle_publ_flag
C8 N1 C7 . . 120.74(10) ?
C9 N2 C11 . . 106.15(10) ?
C9 N2 C8 . . 127.26(10) ?
C11 N2 C8 . . 126.59(10) ?
C9 N3 C10 . . 104.87(11) ?
C12 O1 C13 . . 111.25(9) ?
F2 C1 F3 . . 106.33(12) ?
F2 C1 F1 . . 106.44(13) ?
F3 C1 F1 . . 105.80(11) ?
F2 C1 C2 . . 113.31(11) ?
F3 C1 C2 . . 112.15(12) ?
F1 C1 C2 . . 112.28(11) ?
C3 C2 C7 . . 120.33(12) ?
C3 C2 C1 . . 119.58(11) ?
C7 C2 C1 . . 120.04(12) ?
C4 C3 C2 . . 119.53(12) ?
C4 C3 H3 . . 120.2 ?
C2 C3 H3 . . 120.2 ?
C3 C4 C5 . . 121.34(12) ?
C3 C4 Cl1 . . 119.55(11) ?
C5 C4 Cl1 . . 119.10(11) ?
C4 C5 C6 . . 119.00(13) ?
C4 C5 H5 . . 120.5 ?
C6 C5 H5 . . 120.5 ?
C5 C6 C7 . . 121.26(12) ?
C5 C6 H6 . . 119.4 ?
C7 C6 H6 . . 119.4 ?
C6 C7 C2 . . 118.52(11) ?
C6 C7 N1 . . 119.00(11) ?
C2 C7 N1 . . 122.29(11) ?
N1 C8 N2 . . 117.46(11) ?
N1 C8 C12 . . 127.05(11) ?
N2 C8 C12 . . 115.44(10) ?
N3 C9 N2 . . 112.15(11) ?
N3 C9 H9 . . 123.9 ?
N2 C9 H9 . . 123.9 ?
C11 C10 N3 . . 111.21(12) ?
C11 C10 H10 . . 124.4 ?
N3 C10 H10 . . 124.4 ?
C10 C11 N2 . . 105.62(12) ?
C10 C11 H11 . . 127.2 ?
N2 C11 H11 . . 127.2 ?
O1 C12 C8 . . 109.66(10) ?
O1 C12 H12A . . 109.7 ?
C8 C12 H12A . . 109.7 ?
O1 C12 H12B . . 109.7 ?
C8 C12 H12B . . 109.7 ?
H12A C12 H12B . . 108.2 ?
O1 C13 C14 . . 109.42(11) ?
O1 C13 H13A . . 109.8 ?
C14 C13 H13A . . 109.8 ?
O1 C13 H13B . . 109.8 ?
C14 C13 H13B . . 109.8 ?
H13A C13 H13B . . 108.2 ?
C13 C14 C15 . . 111.75(12) ?
C13 C14 H14A . . 109.3 ?
C15 C14 H14A . . 109.3 ?
C13 C14 H14B . . 109.3 ?
C15 C14 H14B . . 109.3 ?
H14A C14 H14B . . 107.9 ?
C14 C15 H15A . . 109.5 ?
C14 C15 H15B . . 109.5 ?
H15A C15 H15B . . 109.5 ?
C14 C15 H15C . . 109.5 ?
H15A C15 H15C . . 109.5 ?
H15B C15 H15C . . 109.5 ?

loop_
_geom_bond_atom_site_label_1
_geom_bond_atom_site_label_2
_geom_bond_site_symmetry_2
_geom_bond_distance
_geom_bond_publ_flag
Cl1 C4 . 1.7399(14) ?
F1 C1 . 1.3382(17) ?
F2 C1 . 1.3318(18) ?
F3 C1 . 1.3364(16) ?
N1 C8 . 1.2626(15) ?
N1 C7 . 1.4141(16) ?
N2 C9 . 1.3743(16) ?
N2 C11 . 1.3865(16) ?
N2 C8 . 1.4076(16) ?
N3 C9 . 1.3033(17) ?
N3 C10 . 1.3851(18) ?
O1 C12 . 1.4104(15) ?
O1 C13 . 1.4328(15) ?
C1 C2 . 1.4940(19) ?
C2 C3 . 1.3904(19) ?
C2 C7 . 1.4022(16) ?
C3 C4 . 1.374(2) ?
C3 H3 . 0.9500 ?
C4 C5 . 1.382(2) ?
C5 C6 . 1.3839(18) ?
C5 H5 . 0.9500 ?
C6 C7 . 1.3903(18) ?
C6 H6 . 0.9500 ?
C8 C12 . 1.5089(16) ?
C9 H9 . 0.9500 ?
C10 C11 . 1.3473(19) ?
C10 H10 . 0.9500 ?
C11 H11 . 0.9500 ?
C12 H12A . 0.9900 ?
C12 H12B . 0.9900 ?
C13 C14 . 1.4976(19) ?
C13 H13A . 0.9900 ?
C13 H13B . 0.9900 ?
C14 C15 . 1.5189(19) ?
C14 H14A . 0.9900 ?
C14 H14B . 0.9900 ?
C15 H15A . 0.9800 ?
C15 H15B . 0.9800 ?
C15 H15C . 0.9800 ?

loop_
_geom_hbond_atom_site_label_D
_geom_hbond_atom_site_label_H
_geom_hbond_atom_site_label_A
_geom_hbond_site_symmetry_A
_geom_hbond_distance_DH
_geom_hbond_distance_HA
_geom_hbond_distance_DA
_geom_hbond_angle_DHA
_geom_hbond_publ_flag
C5 H5 N3 3_765 0.95 2.72 3.4383(18) 133 y
C6 H6 O1 3_765 0.95 2.58 3.4604(16) 155 y
C11 H11 F2 3_766 0.95 2.66 3.2063(17) 117 y
C12 H12B F3 4_575 0.99 2.37 3.3320(16) 163 y
C15 H15B Cg 1_554 0.98 2.82 3.6385(18) 141 y

loop_
_geom_torsion_atom_site_label_1
_geom_torsion_atom_site_label_2
_geom_torsion_atom_site_label_3
_geom_torsion_atom_site_label_4
_geom_torsion_site_symmetry_1
_geom_torsion_site_symmetry_2
_geom_torsion_site_symmetry_3
_geom_torsion_site_symmetry_4
_geom_torsion
_geom_torsion_publ_flag
F2 C1 C2 C3 . . . . -118.75(14) ?
F3 C1 C2 C3 . . . . 1.64(18) ?
F1 C1 C2 C3 . . . . 120.62(14) ?
F2 C1 C2 C7 . . . . 63.75(16) ?
F3 C1 C2 C7 . . . . -175.86(11) ?
F1 C1 C2 C7 . . . . -56.88(17) ?
C7 C2 C3 C4 . . . . 0.52(19) ?
C1 C2 C3 C4 . . . . -176.98(13) ?
C2 C3 C4 C5 . . . . 0.9(2) ?
C2 C3 C4 Cl1 . . . . -179.94(10) ?
C3 C4 C5 C6 . . . . -1.7(2) ?
Cl1 C4 C5 C6 . . . . 179.17(10) ?
C4 C5 C6 C7 . . . . 1.0(2) ?
C5 C6 C7 C2 . . . . 0.40(19) ?
C5 C6 C7 N1 . . . . -174.60(11) ?
C3 C2 C7 C6 . . . . -1.17(18) ?
C1 C2 C7 C6 . . . . 176.31(12) ?
C3 C2 C7 N1 . . . . 173.65(11) ?
C1 C2 C7 N1 . . . . -8.86(18) ?
C8 N1 C7 C6 . . . . -84.42(15) ?
C8 N1 C7 C2 . . . . 100.78(14) ?
C7 N1 C8 N2 . . . . 172.85(11) ?
C7 N1 C8 C12 . . . . -9.71(19) ?
C9 N2 C8 N1 . . . . 168.55(12) ?
C11 N2 C8 N1 . . . . -11.52(18) ?
C9 N2 C8 C12 . . . . -9.19(18) ?
C11 N2 C8 C12 . . . . 170.74(12) ?
C10 N3 C9 N2 . . . . 0.04(15) ?
C11 N2 C9 N3 . . . . -0.19(15) ?
C8 N2 C9 N3 . . . . 179.75(11) ?
C9 N3 C10 C11 . . . . 0.13(16) ?
N3 C10 C11 N2 . . . . -0.24(16) ?
C9 N2 C11 C10 . . . . 0.25(15) ?
C8 N2 C11 C10 . . . . -179.68(12) ?
C13 O1 C12 C8 . . . . 170.09(10) ?
N1 C8 C12 O1 . . . . 127.19(13) ?
N2 C8 C12 O1 . . . . -55.33(14) ?
C12 O1 C13 C14 . . . . -174.92(11) ?
O1 C13 C14 C15 . . . . 177.36(12) ?

loop_
_cod_related_entry_id
_cod_related_entry_database
_cod_related_entry_code
1 ChemSpider 82801
